data_7229954
loop_
_publ_author_name
'Ovsyannikov, A. S.'
'Ferlay, S.'
'Solovieva, S. E.'
'Antipin, I. S.'
'Konovalov, A. I.'
'Kyritsakas, N.'
'Hosseini, M. W.'

_publ_section_title
;
 Molecular tectonics: high dimensional coordination networks based on
 methylenecarboxylate-appended tetramercaptothiacalix[4]arene in the
 1,3-alternate conformation
;
_journal_issue 8
_journal_name_full CrystEngComm
_journal_page_first 1130
_journal_paper_doi 10.1039/C7CE02105D
_journal_volume 20
_journal_year 2018
_chemical_formula_moiety 'C29 H41 Mn N O7 S4'
_chemical_formula_sum 'C29 H41 Mn N O7 S4'
_chemical_formula_weight 698.81
_space_group_IT_number 15
_space_group_name_Hall '-C 2yc'
_space_group_name_H-M_alt 'C 1 2/c 1'
_symmetry_cell_setting monoclinic
_symmetry_space_group_name_Hall '-C 2yc'
_symmetry_space_group_name_H-M 'C 1 2/c 1'
_atom_sites_solution_hydrogens geom
_atom_sites_solution_primary direct
_atom_sites_solution_secondary difmap
_audit_creation_method SHELXL-97
_audit_update_record
;
2017-07-18 deposited with the CCDC.
2018-01-11 downloaded from the CCDC.
;
_cell_angle_alpha 90.00
_cell_angle_beta 107.8880(10)
_cell_angle_gamma 90.00
_cell_formula_units_Z 8
_cell_length_a 19.0093(9)
_cell_length_b 19.6552(9)
_cell_length_c 19.0680(6)
_cell_measurement_reflns_used 3083
_cell_measurement_temperature 173(2)
_cell_measurement_theta_max 27.71
_cell_measurement_theta_min 2.25
_cell_volume 6780.0(5)
_computing_cell_refinement 'Bruker SAINT'
_computing_data_collection 'Bruker APEX2'
_computing_data_reduction 'Bruker SAINT'
_computing_molecular_graphics 'Bruker SHELXTL'
_computing_publication_material 'Bruker SHELXTL'
_computing_structure_refinement 'SHELXL-97 (Sheldrick, 2008)'
_computing_structure_solution 'SHELXS-97 (Sheldrick, 2008)'
_diffrn_ambient_temperature 173(2)
_diffrn_measured_fraction_theta_full 0.977
_diffrn_measured_fraction_theta_max 0.977
_diffrn_measurement_device_type 'Bruker APEX-II CCD'
_diffrn_measurement_method '\f and \w scans'
_diffrn_radiation_monochromator graphite
_diffrn_radiation_source 'fine-focus sealed tube'
_diffrn_radiation_type MoK\a
_diffrn_radiation_wavelength 0.71073
_diffrn_reflns_av_R_equivalents 0.0420
_diffrn_reflns_av_sigmaI/netI 0.0749
_diffrn_reflns_limit_h_max 26
_diffrn_reflns_limit_h_min -26
_diffrn_reflns_limit_k_max 27
_diffrn_reflns_limit_k_min -22
_diffrn_reflns_limit_l_max 22
_diffrn_reflns_limit_l_min -16
_diffrn_reflns_number 18922
_diffrn_reflns_theta_full 29.35
_diffrn_reflns_theta_max 29.35
_diffrn_reflns_theta_min 2.09
_exptl_absorpt_coefficient_mu 0.679
_exptl_absorpt_correction_T_max 0.9733
_exptl_absorpt_correction_T_min 0.9540
_exptl_absorpt_correction_type multi-scan
_exptl_absorpt_process_details sadabs
_exptl_crystal_colour colorless
_exptl_crystal_density_diffrn 1.369
_exptl_crystal_density_meas ?
_exptl_crystal_density_method 'not measured'
_exptl_crystal_description prism
_exptl_crystal_F_000 2936
_exptl_crystal_size_max 0.07
_exptl_crystal_size_mid 0.04
_exptl_crystal_size_min 0.04
_refine_diff_density_max 1.213
_refine_diff_density_min -0.805
_refine_diff_density_rms 0.098
_refine_ls_extinction_method none
_refine_ls_goodness_of_fit_ref 1.028
_refine_ls_hydrogen_treatment constr
_refine_ls_matrix_type full
_refine_ls_number_parameters 389
_refine_ls_number_reflns 9115
_refine_ls_number_restraints 0
_refine_ls_restrained_S_all 1.028
_refine_ls_R_factor_all 0.1127
_refine_ls_R_factor_gt 0.0634
_refine_ls_shift/su_max 0.002
_refine_ls_shift/su_mean 0.000
_refine_ls_structure_factor_coef Fsqd
_refine_ls_weighting_details 'calc w=1/[\s^2^(Fo^2^)+(0.0966P)^2^+4.3952P] where P=(Fo^2^+2Fc^2^)/3'
_refine_ls_weighting_scheme calc
_refine_ls_wR_factor_gt 0.1606
_refine_ls_wR_factor_ref 0.1890
_reflns_number_gt 5657
_reflns_number_total 9115
_reflns_threshold_expression >2sigma(I)
_cod_data_source_file c7ce02105d1.cif
_cod_data_source_block e3027a
_cod_depositor_comments
;
The following automatic conversions were performed:

'_symmetry_cell_setting' value 'Monoclinic' changed to 'monoclinic'
according to
/home/data/users/saulius/crontab/automatic-downloads/rss-feeds/RSC/lib/dictionaries/cif_core.dic
dictionary named 'cif_core.dic' version 2.4.2 from 2011-04-26.

'_exptl_crystal_density_meas' value 'none' was changed to '?' - the
value is perceived as not measured.

Automatic conversion script
Id: cif_fix_values 4973 2017-02-22 13:04:09Z antanas 

 Adding full bibliography for 7229954--7229959.cif.
;
_cod_original_sg_symbol_H-M C2/c
_cod_database_code 7229954

loop_
_symmetry_equiv_pos_as_xyz
'x, y, z'
'-x, y, -z+1/2'
'x+1/2, y+1/2, z'
'-x+1/2, y+1/2, -z+1/2'
'-x, -y, -z'
'x, -y, z-1/2'
'-x+1/2, -y+1/2, -z'
'x+1/2, -y+1/2, z-1/2'

loop_
_atom_site_label
_atom_site_type_symbol
_atom_site_fract_x
_atom_site_fract_y
_atom_site_fract_z
_atom_site_U_iso_or_equiv
_atom_site_adp_type
_atom_site_occupancy
_atom_site_symmetry_multiplicity
_atom_site_calc_flag
_atom_site_refinement_flags
Mn1 Mn 0.69872(3) 1.18123(3) 0.95180(3) 0.03110(17) Uani 1 1 d .
S1 S 0.78262(5) 0.89472(4) 1.14914(5) 0.0278(2) Uani 1 1 d .
C1 C 0.85335(17) 0.85573(17) 1.11931(18) 0.0238(7) Uani 1 1 d .
C2 C 0.90911(17) 0.89312(15) 1.10238(17) 0.0216(6) Uani 1 1 d .
C3 C 0.96322(17) 0.85640(16) 1.08131(17) 0.0217(7) Uani 1 1 d .
C4 C 0.95773(18) 0.78622(17) 1.07322(18) 0.0238(7) Uani 1 1 d .
H4 H 0.9950 0.7624 1.0595 0.029 Uiso 1 1 calc R
C5 C 0.89934(18) 0.74952(17) 1.08461(18) 0.0242(7) Uani 1 1 d .
C6 C 0.84857(17) 0.78564(17) 1.10897(18) 0.0252(7) Uani 1 1 d .
H6 H 0.8093 0.7617 1.1189 0.030 Uiso 1 1 calc R
S2 S 0.91268(5) 0.98340(4) 1.10713(5) 0.0289(2) Uani 1 1 d .
C7 C 0.8349(2) 1.00183(18) 1.0269(2) 0.0316(8) Uani 1 1 d .
H7A H 0.8476 0.9898 0.9819 0.038 Uiso 1 1 calc R
H7B H 0.7921 0.9736 1.0282 0.038 Uiso 1 1 calc R
C8 C 0.8138(2) 1.07609(19) 1.0240(2) 0.0333(8) Uani 1 1 d .
O1 O 0.76523(15) 1.09494(13) 0.96677(15) 0.0397(7) Uani 1 1 d .
O2 O 0.8441(3) 1.11292(16) 1.07748(18) 0.0788(13) Uani 1 1 d .
C9 C 0.8959(2) 0.67217(17) 1.0748(2) 0.0312(8) Uani 1 1 d .
C10 C 0.8201(3) 0.6438(2) 1.0683(4) 0.0692(16) Uani 1 1 d .
H10A H 0.8200 0.5945 1.0607 0.104 Uiso 1 1 calc R
H10B H 0.7832 0.6651 1.0264 0.104 Uiso 1 1 calc R
H10C H 0.8079 0.6535 1.1137 0.104 Uiso 1 1 calc R
C11 C 0.9542(4) 0.6411(3) 1.1386(4) 0.095(2) Uani 1 1 d .
H11A H 0.9429 0.6508 1.1844 0.143 Uiso 1 1 calc R
H11B H 1.0026 0.6604 1.1415 0.143 Uiso 1 1 calc R
H11C H 0.9553 0.5917 1.1316 0.143 Uiso 1 1 calc R
C12 C 0.9114(4) 0.6532(3) 1.0029(4) 0.086(2) Uani 1 1 d .
H12A H 0.9638 0.6610 1.0084 0.128 Uiso 1 1 calc R
H12B H 0.8809 0.6813 0.9626 0.128 Uiso 1 1 calc R
H12C H 0.8996 0.6051 0.9918 0.128 Uiso 1 1 calc R
S3 S 0.96376(5) 1.10318(4) 0.94242(5) 0.0274(2) Uani 1 1 d .
C13 C 0.91082(17) 1.06342(17) 0.85881(18) 0.0233(7) Uani 1 1 d .
C14 C 0.87342(18) 1.10083(17) 0.79558(19) 0.0240(7) Uani 1 1 d .
C15 C 0.83246(18) 1.06445(17) 0.73302(19) 0.0247(7) Uani 1 1 d .
C16 C 0.82508(17) 0.99405(17) 0.73605(19) 0.0252(7) Uani 1 1 d .
H16 H 0.7970 0.9703 0.6932 0.030 Uiso 1 1 calc R
C17 C 0.85796(18) 0.95759(17) 0.80057(19) 0.0263(7) Uani 1 1 d .
C18 C 0.90244(18) 0.99345(17) 0.86075(18) 0.0247(7) Uani 1 1 d .
H18 H 0.9278 0.9694 0.9044 0.030 Uiso 1 1 calc R
S4 S 0.87365(5) 1.19162(4) 0.79686(5) 0.0288(2) Uani 1 1 d .
C19 C 0.80681(19) 1.19951(18) 0.8469(2) 0.0289(8) Uani 1 1 d .
H19A H 0.7569 1.2042 0.8109 0.035 Uiso 1 1 calc R
H19B H 0.8074 1.1571 0.8750 0.035 Uiso 1 1 calc R
C20 C 0.82047(19) 1.25871(18) 0.8992(2) 0.0288(7) Uani 1 1 d .
O3 O 0.77973(14) 1.25927(12) 0.94207(14) 0.0321(6) Uani 1 1 d .
O4 O 0.86814(16) 1.30201(14) 0.89965(16) 0.0408(7) Uani 1 1 d .
C21 C 0.8505(2) 0.87956(19) 0.8012(2) 0.0368(9) Uani 1 1 d .
C22 C 0.8716(2) 0.8510(2) 0.8789(2) 0.0410(9) Uani 1 1 d .
H22A H 0.9242 0.8596 0.9039 0.061 Uiso 1 1 calc R
H22B H 0.8624 0.8019 0.8768 0.061 Uiso 1 1 calc R
H22C H 0.8419 0.8731 0.9063 0.061 Uiso 1 1 calc R
C23 C 0.7709(3) 0.8581(3) 0.7604(3) 0.097(3) Uani 1 1 d .
H23A H 0.7662 0.8087 0.7642 0.146 Uiso 1 1 calc R
H23B H 0.7587 0.8710 0.7084 0.146 Uiso 1 1 calc R
H23C H 0.7370 0.8809 0.7825 0.146 Uiso 1 1 calc R
C24 C 0.9012(5) 0.8495(3) 0.7606(3) 0.095(3) Uani 1 1 d .
H24A H 0.9522 0.8641 0.7848 0.143 Uiso 1 1 calc R
H24B H 0.8853 0.8654 0.7094 0.143 Uiso 1 1 calc R
H24C H 0.8985 0.7997 0.7614 0.143 Uiso 1 1 calc R
O5 O 0.61537(17) 1.12267(15) 0.98756(17) 0.0464(7) Uani 1 1 d .
C25 C 0.6133(3) 1.0525(2) 0.9984(3) 0.0673(16) Uani 1 1 d .
H25A H 0.6144 1.0287 0.9536 0.101 Uiso 1 1 calc R
H25B H 0.5678 1.0407 1.0096 0.101 Uiso 1 1 calc R
H25C H 0.6562 1.0389 1.0396 0.101 Uiso 1 1 calc R
O6 O 0.62065(18) 1.25987(16) 0.90972(19) 0.0611(9) Uani 1 1 d .
C26 C 0.5460(3) 1.2587(4) 0.8928(4) 0.090(2) Uani 1 1 d .
H26A H 0.5241 1.2480 0.8404 0.134 Uiso 1 1 calc R
H26B H 0.5285 1.3034 0.9031 0.134 Uiso 1 1 calc R
H26C H 0.5315 1.2240 0.9225 0.134 Uiso 1 1 calc R
O7 O 0.64573(16) 1.13876(16) 0.83886(16) 0.0467(7) Uani 1 1 d .
C27 C 0.6527(2) 1.0832(2) 0.8125(2) 0.0463(10) Uani 1 1 d .
H27 H 0.6852 1.0511 0.8434 0.056 Uiso 1 1 calc R
N1 N 0.6179(2) 1.0653(2) 0.7439(2) 0.0585(11) Uani 1 1 d .
C28 C 0.5730(5) 1.1136(4) 0.6929(4) 0.118(3) Uani 1 1 d .
H28A H 0.5716 1.1565 0.7185 0.177 Uiso 1 1 calc R
H28B H 0.5227 1.0956 0.6726 0.177 Uiso 1 1 calc R
H28C H 0.5941 1.1215 0.6527 0.177 Uiso 1 1 calc R
C29 C 0.6280(4) 0.9987(4) 0.7164(4) 0.105(3) Uani 1 1 d .
H29A H 0.6693 0.9756 0.7522 0.157 Uiso 1 1 calc R
H29B H 0.6387 1.0035 0.6695 0.157 Uiso 1 1 calc R
H29C H 0.5828 0.9718 0.7087 0.157 Uiso 1 1 calc R

loop_
_atom_site_aniso_label
_atom_site_aniso_U_11
_atom_site_aniso_U_22
_atom_site_aniso_U_33
_atom_site_aniso_U_23
_atom_site_aniso_U_13
_atom_site_aniso_U_12
Mn1 0.0351(3) 0.0211(3) 0.0393(4) -0.0020(2) 0.0147(2) 0.0010(2)
S1 0.0246(4) 0.0279(5) 0.0298(5) -0.0020(4) 0.0066(3) 0.0022(3)
C1 0.0270(16) 0.0200(16) 0.0221(18) 0.0018(13) 0.0040(13) 0.0018(12)
C2 0.0293(16) 0.0146(14) 0.0185(17) 0.0000(12) 0.0039(12) -0.0011(11)
C3 0.0295(16) 0.0191(16) 0.0168(16) -0.0015(12) 0.0076(13) -0.0055(12)
C4 0.0289(16) 0.0221(16) 0.0208(17) -0.0052(13) 0.0081(13) -0.0042(12)
C5 0.0291(16) 0.0181(16) 0.0234(18) -0.0025(13) 0.0051(13) -0.0039(12)
C6 0.0244(15) 0.0233(17) 0.0269(19) 0.0000(14) 0.0064(13) -0.0048(12)
S2 0.0357(4) 0.0158(4) 0.0330(5) -0.0008(3) 0.0074(4) -0.0026(3)
C7 0.045(2) 0.0212(17) 0.027(2) 0.0023(14) 0.0089(16) 0.0024(14)
C8 0.051(2) 0.0231(18) 0.030(2) 0.0023(16) 0.0190(18) 0.0019(15)
O1 0.0447(16) 0.0272(14) 0.0468(17) 0.0087(12) 0.0132(13) 0.0115(11)
O2 0.145(4) 0.0279(18) 0.044(2) -0.0045(15) 0.000(2) 0.021(2)
C9 0.0372(19) 0.0144(16) 0.043(2) -0.0048(15) 0.0130(16) -0.0081(13)
C10 0.053(3) 0.029(2) 0.130(5) -0.021(3) 0.034(3) -0.015(2)
C11 0.105(5) 0.030(3) 0.108(5) 0.013(3) -0.031(4) 0.002(3)
C12 0.144(6) 0.034(3) 0.111(5) -0.031(3) 0.086(5) -0.033(3)
S3 0.0372(5) 0.0270(5) 0.0211(5) -0.0062(3) 0.0135(3) -0.0119(3)
C13 0.0275(16) 0.0245(17) 0.0210(17) -0.0039(13) 0.0119(13) -0.0072(12)
C14 0.0288(16) 0.0216(16) 0.0283(19) -0.0037(14) 0.0188(14) -0.0049(12)
C15 0.0261(16) 0.0250(17) 0.0241(18) 0.0010(14) 0.0093(13) -0.0017(12)
C16 0.0266(16) 0.0260(18) 0.0228(18) -0.0018(14) 0.0072(13) -0.0064(12)
C17 0.0281(16) 0.0236(17) 0.0295(19) -0.0040(14) 0.0123(14) -0.0072(12)
C18 0.0310(17) 0.0231(17) 0.0228(18) -0.0009(13) 0.0123(14) -0.0045(12)
S4 0.0402(5) 0.0209(4) 0.0311(5) -0.0038(4) 0.0196(4) -0.0052(3)
C19 0.0336(18) 0.0275(19) 0.030(2) -0.0012(15) 0.0161(15) -0.0015(13)
C20 0.0351(18) 0.0219(17) 0.031(2) -0.0002(14) 0.0128(15) 0.0047(13)
O3 0.0383(14) 0.0254(13) 0.0395(15) -0.0063(11) 0.0220(12) -0.0007(10)
O4 0.0492(16) 0.0301(15) 0.0521(18) -0.0122(13) 0.0291(14) -0.0117(12)
C21 0.052(2) 0.0211(18) 0.031(2) 0.0004(15) 0.0023(17) -0.0060(15)
C22 0.058(3) 0.028(2) 0.038(2) 0.0014(17) 0.0160(19) -0.0084(17)
C23 0.100(5) 0.039(3) 0.101(5) 0.020(3) -0.046(4) -0.039(3)
C24 0.206(8) 0.047(3) 0.056(4) 0.019(3) 0.075(4) 0.056(4)
O5 0.0604(19) 0.0287(15) 0.059(2) -0.0071(14) 0.0321(16) -0.0101(13)
C25 0.102(4) 0.030(2) 0.092(4) -0.012(3) 0.062(4) -0.016(2)
O6 0.0521(19) 0.0346(17) 0.079(2) -0.0051(16) -0.0067(16) 0.0102(14)
C26 0.057(3) 0.099(5) 0.110(5) 0.028(4) 0.020(3) 0.033(3)
O7 0.0472(17) 0.0463(19) 0.0423(17) -0.0067(14) 0.0076(13) 0.0031(13)
C27 0.046(2) 0.044(3) 0.046(3) -0.008(2) 0.010(2) -0.0021(18)
N1 0.056(2) 0.070(3) 0.048(2) -0.016(2) 0.0141(19) -0.004(2)
C28 0.122(7) 0.150(8) 0.053(4) 0.003(4) -0.015(4) 0.024(6)
C29 0.090(5) 0.105(6) 0.112(5) -0.072(5) 0.020(4) -0.019(4)

loop_
_atom_type_symbol
_atom_type_description
_atom_type_scat_dispersion_real
_atom_type_scat_dispersion_imag
_atom_type_scat_source
C C 0.0033 0.0016 'International Tables Vol C Tables 4.2.6.8 and 6.1.1.4'
H H 0.0000 0.0000 'International Tables Vol C Tables 4.2.6.8 and 6.1.1.4'
O O 0.0106 0.0060 'International Tables Vol C Tables 4.2.6.8 and 6.1.1.4'
S S 0.1246 0.1234 'International Tables Vol C Tables 4.2.6.8 and 6.1.1.4'
Mn Mn 0.3368 0.7283 'International Tables Vol C Tables 4.2.6.8 and 6.1.1.4'
N N 0.0061 0.0033 'International Tables Vol C Tables 4.2.6.8 and 6.1.1.4'

loop_
_geom_angle_atom_site_label_1
_geom_angle_atom_site_label_2
_geom_angle_atom_site_label_3
_geom_angle
_geom_angle_site_symmetry_1
_geom_angle_site_symmetry_3
O1 Mn1 O6 165.89(13) . .
O1 Mn1 O3 99.59(10) . .
O6 Mn1 O3 83.55(12) . .
O1 Mn1 O5 89.78(11) . .
O6 Mn1 O5 90.66(13) . .
O3 Mn1 O5 163.48(10) . .
O1 Mn1 O7 84.44(11) . .
O6 Mn1 O7 81.50(12) . .
O3 Mn1 O7 107.20(11) . .
O5 Mn1 O7 87.11(11) . .
O1 Mn1 O3 111.27(10) . 7_677
O6 Mn1 O3 82.83(11) . 7_677
O3 Mn1 O3 77.18(10) . 7_677
O5 Mn1 O3 86.78(10) . 7_677
O7 Mn1 O3 163.10(10) . 7_677
C15 S1 C1 103.57(15) 6_576 .
C6 C1 C2 120.4(3) . .
C6 C1 S1 116.6(2) . .
C2 C1 S1 122.9(2) . .
C1 C2 C3 117.7(3) . .
C1 C2 S2 122.0(2) . .
C3 C2 S2 120.3(2) . .
C4 C3 C2 120.2(3) . .
C4 C3 S3 117.0(2) . 5_777
C2 C3 S3 122.6(2) . 5_777
C3 C4 C5 122.2(3) . .
C3 C4 H4 118.9 . .
C5 C4 H4 118.9 . .
C6 C5 C4 117.1(3) . .
C6 C5 C9 122.8(3) . .
C4 C5 C9 120.0(3) . .
C5 C6 C1 122.2(3) . .
C5 C6 H6 118.9 . .
C1 C6 H6 118.9 . .
C2 S2 C7 98.54(16) . .
C8 C7 S2 111.4(3) . .
C8 C7 H7A 109.4 . .
S2 C7 H7A 109.4 . .
C8 C7 H7B 109.4 . .
S2 C7 H7B 109.4 . .
H7A C7 H7B 108.0 . .
O2 C8 O1 125.3(4) . .
O2 C8 C7 118.9(4) . .
O1 C8 C7 115.9(3) . .
C8 O1 Mn1 128.0(3) . .
C11 C9 C10 111.3(4) . .
C11 C9 C5 108.2(3) . .
C10 C9 C5 112.2(3) . .
C11 C9 C12 109.2(5) . .
C10 C9 C12 106.1(4) . .
C5 C9 C12 109.8(3) . .
C9 C10 H10A 109.5 . .
C9 C10 H10B 109.5 . .
H10A C10 H10B 109.5 . .
C9 C10 H10C 109.5 . .
H10A C10 H10C 109.5 . .
H10B C10 H10C 109.5 . .
C9 C11 H11A 109.5 . .
C9 C11 H11B 109.5 . .
H11A C11 H11B 109.5 . .
C9 C11 H11C 109.5 . .
H11A C11 H11C 109.5 . .
H11B C11 H11C 109.5 . .
C9 C12 H12A 109.5 . .
C9 C12 H12B 109.5 . .
H12A C12 H12B 109.5 . .
C9 C12 H12C 109.5 . .
H12A C12 H12C 109.5 . .
H12B C12 H12C 109.5 . .
C3 S3 C13 103.84(14) 5_777 .
C18 C13 C14 120.7(3) . .
C18 C13 S3 116.7(3) . .
C14 C13 S3 122.4(3) . .
C15 C14 C13 117.7(3) . .
C15 C14 S4 121.3(3) . .
C13 C14 S4 120.9(3) . .
C16 C15 C14 120.5(3) . .
C16 C15 S1 116.9(3) . 6_575
C14 C15 S1 122.5(3) . 6_575
C15 C16 C17 121.5(3) . .
C15 C16 H16 119.2 . .
C17 C16 H16 119.2 . .
C18 C17 C16 117.5(3) . .
C18 C17 C21 122.1(3) . .
C16 C17 C21 120.1(3) . .
C13 C18 C17 121.8(3) . .
C13 C18 H18 119.1 . .
C17 C18 H18 119.1 . .
C14 S4 C19 95.37(15) . .
C20 C19 S4 114.2(2) . .
C20 C19 H19A 108.7 . .
S4 C19 H19A 108.7 . .
C20 C19 H19B 108.7 . .
S4 C19 H19B 108.7 . .
H19A C19 H19B 107.6 . .
O4 C20 O3 124.8(3) . .
O4 C20 C19 120.8(3) . .
O3 C20 C19 114.4(3) . .
C20 O3 Mn1 127.9(2) . .
C20 O3 Mn1 126.4(2) . 7_677
Mn1 O3 Mn1 102.82(10) . 7_677
C22 C21 C24 109.5(4) . .
C22 C21 C23 108.5(4) . .
C24 C21 C23 108.3(5) . .
C22 C21 C17 112.3(3) . .
C24 C21 C17 107.9(4) . .
C23 C21 C17 110.4(3) . .
C21 C22 H22A 109.5 . .
C21 C22 H22B 109.5 . .
H22A C22 H22B 109.5 . .
C21 C22 H22C 109.5 . .
H22A C22 H22C 109.5 . .
H22B C22 H22C 109.5 . .
C21 C23 H23A 109.5 . .
C21 C23 H23B 109.5 . .
H23A C23 H23B 109.5 . .
C21 C23 H23C 109.5 . .
H23A C23 H23C 109.5 . .
H23B C23 H23C 109.5 . .
C21 C24 H24A 109.5 . .
C21 C24 H24B 109.5 . .
H24A C24 H24B 109.5 . .
C21 C24 H24C 109.5 . .
H24A C24 H24C 109.5 . .
H24B C24 H24C 109.5 . .
C25 O5 Mn1 127.6(3) . .
O5 C25 H25A 109.5 . .
O5 C25 H25B 109.5 . .
H25A C25 H25B 109.5 . .
O5 C25 H25C 109.5 . .
H25A C25 H25C 109.5 . .
H25B C25 H25C 109.5 . .
C26 O6 Mn1 129.6(4) . .
O6 C26 H26A 109.5 . .
O6 C26 H26B 109.5 . .
H26A C26 H26B 109.5 . .
O6 C26 H26C 109.5 . .
H26A C26 H26C 109.5 . .
H26B C26 H26C 109.5 . .
C27 O7 Mn1 130.7(3) . .
O7 C27 N1 124.0(5) . .
O7 C27 H27 118.0 . .
N1 C27 H27 118.0 . .
C27 N1 C28 120.5(5) . .
C27 N1 C29 121.3(5) . .
C28 N1 C29 118.0(5) . .
N1 C28 H28A 109.5 . .
N1 C28 H28B 109.5 . .
H28A C28 H28B 109.5 . .
N1 C28 H28C 109.5 . .
H28A C28 H28C 109.5 . .
H28B C28 H28C 109.5 . .
N1 C29 H29A 109.5 . .
N1 C29 H29B 109.5 . .
H29A C29 H29B 109.5 . .
N1 C29 H29C 109.5 . .
H29A C29 H29C 109.5 . .
H29B C29 H29C 109.5 . .

loop_
_geom_bond_atom_site_label_1
_geom_bond_atom_site_label_2
_geom_bond_distance
_geom_bond_site_symmetry_2
Mn1 O1 2.082(3) .
Mn1 O6 2.122(3) .
Mn1 O3 2.221(2) .
Mn1 O5 2.228(3) .
Mn1 O7 2.240(3) .
Mn1 O3 2.263(3) 7_677
S1 C15 1.780(3) 6_576
S1 C1 1.786(3) .
C1 C6 1.391(5) .
C1 C2 1.406(4) .
C2 C3 1.412(4) .
C2 S2 1.777(3) .
C3 C4 1.388(4) .
C3 S3 1.774(3) 5_777
C4 C5 1.396(4) .
C4 H4 0.9500 .
C5 C6 1.388(5) .
C5 C9 1.531(4) .
C6 H6 0.9500 .
S2 C7 1.808(4) .
C7 C8 1.510(5) .
C7 H7A 0.9900 .
C7 H7B 0.9900 .
C8 O2 1.239(5) .
C8 O1 1.249(5) .
C9 C11 1.502(6) .
C9 C10 1.515(6) .
C9 C12 1.533(6) .
C10 H10A 0.9800 .
C10 H10B 0.9800 .
C10 H10C 0.9800 .
C11 H11A 0.9800 .
C11 H11B 0.9800 .
C11 H11C 0.9800 .
C12 H12A 0.9800 .
C12 H12B 0.9800 .
C12 H12C 0.9800 .
S3 C3 1.774(3) 5_777
S3 C13 1.783(3) .
C13 C18 1.386(4) .
C13 C14 1.405(5) .
C14 C15 1.403(5) .
C14 S4 1.785(3) .
C15 C16 1.394(5) .
C15 S1 1.780(3) 6_575
C16 C17 1.395(5) .
C16 H16 0.9500 .
C17 C18 1.390(5) .
C17 C21 1.541(5) .
C18 H18 0.9500 .
S4 C19 1.814(3) .
C19 C20 1.503(5) .
C19 H19A 0.9900 .
C19 H19B 0.9900 .
C20 O4 1.241(4) .
C20 O3 1.287(4) .
O3 Mn1 2.263(3) 7_677
C21 C22 1.519(5) .
C21 C24 1.528(7) .
C21 C23 1.533(6) .
C22 H22A 0.9800 .
C22 H22B 0.9800 .
C22 H22C 0.9800 .
C23 H23A 0.9800 .
C23 H23B 0.9800 .
C23 H23C 0.9800 .
C24 H24A 0.9800 .
C24 H24B 0.9800 .
C24 H24C 0.9800 .
O5 C25 1.397(5) .
C25 H25A 0.9800 .
C25 H25B 0.9800 .
C25 H25C 0.9800 .
O6 C26 1.355(6) .
C26 H26A 0.9800 .
C26 H26B 0.9800 .
C26 H26C 0.9800 .
O7 C27 1.226(5) .
C27 N1 1.320(6) .
C27 H27 0.9500 .
N1 C28 1.438(8) .
N1 C29 1.445(7) .
C28 H28A 0.9800 .
C28 H28B 0.9800 .
C28 H28C 0.9800 .
C29 H29A 0.9800 .
C29 H29B 0.9800 .
C29 H29C 0.9800 .
